data_4066681
loop_
_publ_author_name
'Castro-Rodrigo, Ruth'
'Esteruelas, Miguel A.'
'L\'opez, Ana M.'
'Mozo, Silvia'
'O\~nate, Enrique'

_publ_section_title
;
 C&#x2212;H Bond Activation Reactions in
 \p-Allene&#x2212;Osmium&#x2212;Triisopropylphosphine Complexes with
 Cyclopentadienyl or Hydridotris(pyrazolyl)borate Ligands: Formation of
 Isopropenyldiisopropylphosphine versus Hydride&#x2212;Alkenylcarbyne
 Derivatives
;
_journal_issue 18
_journal_name_full Organometallics
_journal_page_first 4071
_journal_paper_doi 10.1021/om100568r
_journal_volume 29
_journal_year 2010
_chemical_formula_sum 'C23 H38 B N6 Os P'
_chemical_formula_weight 630.57
_chemical_name_systematic
; 
 ? 
;
_space_group_IT_number 2
_symmetry_cell_setting triclinic
_symmetry_space_group_name_Hall '-P 1'
_symmetry_space_group_name_H-M 'P -1'
_atom_sites_solution_hydrogens geom
_atom_sites_solution_primary direct
_atom_sites_solution_secondary difmap
_audit_creation_method SHELXL-97
_cell_angle_alpha 89.467(5)
_cell_angle_beta 77.641(3)
_cell_angle_gamma 78.370(3)
_cell_formula_units_Z 2
_cell_length_a 8.2181(15)
_cell_length_b 8.7108(15)
_cell_length_c 19.098(4)
_cell_measurement_reflns_used 1715
_cell_measurement_temperature 100(2)
_cell_measurement_theta_max 20
_cell_measurement_theta_min 2
_cell_volume 1307.2(4)
_computing_cell_refinement 'SAINT+ v. 6.1 (Bruker AXS, 2000)'
_computing_data_collection 'SMART v. 5.625 (Bruker AXS, 2000)'
_computing_data_reduction 'SAINT+ v. 6.1 (Bruker AXS, 2000)'
_computing_molecular_graphics 'XP, SHELXTL v. 6.1 (Bruker, 2000)'
_computing_publication_material 'XCIF, SHELXTL v. 6.1 (Bruker, 2000)'
_computing_structure_refinement 'SHELXL-97 (Sheldrick, 1997)'
_computing_structure_solution 'SHELXS-97 (Sheldrick, 1990)'
_diffrn_ambient_temperature 100(2)
_diffrn_detector_area_resol_mean 8.26
_diffrn_measured_fraction_theta_full 0.988
_diffrn_measured_fraction_theta_max 0.916
_diffrn_measurement_device_type 'Bruker SMART APEX CCD system'
_diffrn_measurement_method '\w rotations with narrow frames'
_diffrn_radiation_monochromator graphite
_diffrn_radiation_source 'normal-focus sealed tube'
_diffrn_radiation_type MoK\a
_diffrn_radiation_wavelength 0.71073
_diffrn_reflns_av_R_equivalents 0.0856
_diffrn_reflns_av_sigmaI/netI 0.1046
_diffrn_reflns_limit_h_max 11
_diffrn_reflns_limit_h_min -11
_diffrn_reflns_limit_k_max 11
_diffrn_reflns_limit_k_min -11
_diffrn_reflns_limit_l_max 25
_diffrn_reflns_limit_l_min -25
_diffrn_reflns_number 17539
_diffrn_reflns_theta_full 27.50
_diffrn_reflns_theta_max 28.79
_diffrn_reflns_theta_min 1.09
_diffrn_standards_decay_% 'no decay'
_exptl_absorpt_coefficient_mu 4.960
_exptl_absorpt_correction_T_max 0.75
_exptl_absorpt_correction_T_min 0.60
_exptl_absorpt_correction_type multi-scan
_exptl_absorpt_process_details
;
Absorption correction performed with SADABS program. This is based on the
method of Blessing: Blessing, R. H., Acta Crystallogr., Sect. A 1995, 51, 33.

SADABS: Area-Detector Absorption Correction. Bruker-AXS 
within SAINT+ package, v. 6.1 (2000).
;
_exptl_crystal_colour orange
_exptl_crystal_density_diffrn 1.602
_exptl_crystal_density_method 'not measured'
_exptl_crystal_description 'irregular block'
_exptl_crystal_F_000 628
_exptl_crystal_size_max 0.10
_exptl_crystal_size_mid 0.08
_exptl_crystal_size_min 0.06
_refine_diff_density_max 1.493
_refine_diff_density_min -1.446
_refine_diff_density_rms 0.198
_refine_ls_extinction_method none
_refine_ls_goodness_of_fit_ref 0.960
_refine_ls_hydrogen_treatment mixed
_refine_ls_matrix_type full
_refine_ls_number_parameters 311
_refine_ls_number_reflns 6231
_refine_ls_number_restraints 1
_refine_ls_restrained_S_all 0.960
_refine_ls_R_factor_all 0.0754
_refine_ls_R_factor_gt 0.0487
_refine_ls_shift/su_max 0.004
_refine_ls_shift/su_mean 0.000
_refine_ls_structure_factor_coef Fsqd
_refine_ls_weighting_details 'calc w=1/[\s^2^(Fo^2^)+(0.0305P)^2^+4.2349P] where P=(Fo^2^+2Fc^2^)/3'
_refine_ls_weighting_scheme calc
_refine_ls_wR_factor_gt 0.0851
_refine_ls_wR_factor_ref 0.1004
_reflns_number_gt 4848
_reflns_number_total 6231
_reflns_threshold_expression >2sigma(I)
_cod_data_source_file om100568r_si_001.cif
_cod_data_source_block mae455cs
_cod_original_cell_volume 1307.3(4)
_cod_database_code 4066681

loop_
_symmetry_equiv_pos_as_xyz
'x, y, z'
'-x, -y, -z'

loop_
_atom_site_label
_atom_site_type_symbol
_atom_site_fract_x
_atom_site_fract_y
_atom_site_fract_z
_atom_site_U_iso_or_equiv
_atom_site_adp_type
_atom_site_occupancy
_atom_site_symmetry_multiplicity
_atom_site_calc_flag
_atom_site_refinement_flags
Os Os 0.38390(4) 0.69396(3) 0.265778(16) 0.02112(9) Uani 1 1 d D
H01 H 0.225(5) 0.645(7) 0.244(3) 0.025 Uiso 1 1 d D
P P 0.5155(2) 0.4592(2) 0.20381(10) 0.0271(4) Uani 1 1 d .
N1 N 0.2471(7) 0.9047(7) 0.3243(3) 0.0240(13) Uani 1 1 d .
N2 N 0.2628(7) 0.9340(7) 0.3919(3) 0.0269(14) Uani 1 1 d .
N3 N 0.3073(7) 0.5936(7) 0.3714(3) 0.0276(14) Uani 1 1 d .
N4 N 0.3322(7) 0.6617(7) 0.4314(3) 0.0286(14) Uani 1 1 d .
N5 N 0.5980(7) 0.7316(7) 0.3099(3) 0.0247(13) Uani 1 1 d .
N6 N 0.5660(8) 0.7977(7) 0.3771(3) 0.0298(14) Uani 1 1 d .
B1 B 0.3887(11) 0.8194(11) 0.4261(5) 0.031(2) Uani 1 1 d .
H03 H 0.392(9) 0.863(8) 0.478(4) 0.037 Uiso 1 1 d .
C1 C 0.3889(8) 0.8027(8) 0.1853(4) 0.0261(16) Uani 1 1 d .
C2 C 0.3769(10) 0.8949(9) 0.1283(4) 0.0310(18) Uani 1 1 d .
H2 H 0.480(9) 0.939(8) 0.103(4) 0.037 Uiso 1 1 d .
C3 C 0.2236(10) 0.9436(9) 0.0980(4) 0.0338(18) Uani 1 1 d .
C4 C 0.0719(13) 0.8987(12) 0.1259(6) 0.048(2) Uani 1 1 d .
H4A H -0.015(12) 0.929(10) 0.104(5) 0.058 Uiso 1 1 d .
H4B H 0.053(12) 0.856(11) 0.162(5) 0.058 Uiso 1 1 d .
C5 C 0.2445(11) 1.0369(10) 0.0354(4) 0.045(2) Uani 1 1 d .
H5A H 0.3235 0.9736 -0.0046 0.067 Uiso 1 1 calc R
H5B H 0.2903 1.1278 0.0455 0.067 Uiso 1 1 calc R
H5C H 0.1340 1.0728 0.0226 0.067 Uiso 1 1 calc R
C6 C 0.1273(9) 1.0230(8) 0.3098(4) 0.0266(16) Uani 1 1 d .
H6 H 0.0911 1.0340 0.2657 0.032 Uiso 1 1 calc R
C7 C 0.0642(10) 1.1269(9) 0.3688(4) 0.0365(19) Uani 1 1 d .
H7 H -0.0219 1.2193 0.3729 0.044 Uiso 1 1 calc R
C8 C 0.1526(9) 1.0672(9) 0.4195(4) 0.0333(18) Uani 1 1 d .
H8 H 0.1388 1.1118 0.4662 0.040 Uiso 1 1 calc R
C9 C 0.2314(9) 0.4748(9) 0.3930(4) 0.0330(18) Uani 1 1 d .
H9 H 0.1954 0.4086 0.3628 0.040 Uiso 1 1 calc R
C10 C 0.2129(11) 0.4628(10) 0.4680(4) 0.042(2) Uani 1 1 d .
H10 H 0.1659 0.3869 0.4973 0.050 Uiso 1 1 calc R
C11 C 0.2760(11) 0.5817(10) 0.4893(4) 0.041(2) Uani 1 1 d .
H11 H 0.2801 0.6052 0.5373 0.049 Uiso 1 1 calc R
C12 C 0.7657(9) 0.7129(9) 0.2849(4) 0.0309(17) Uani 1 1 d .
H12 H 0.8238 0.6691 0.2388 0.037 Uiso 1 1 calc R
C13 C 0.8440(10) 0.7649(9) 0.3342(5) 0.037(2) Uani 1 1 d .
H13 H 0.9616 0.7643 0.3294 0.045 Uiso 1 1 calc R
C14 C 0.7126(10) 0.8182(9) 0.3923(4) 0.0339(18) Uani 1 1 d .
H14 H 0.7241 0.8623 0.4358 0.041 Uiso 1 1 calc R
C15 C 0.5649(10) 0.2953(9) 0.2643(4) 0.0346(19) Uani 1 1 d .
H15 H 0.4533 0.2913 0.2970 0.042 Uiso 1 1 calc R
C16 C 0.6764(10) 0.3316(10) 0.3134(4) 0.041(2) Uani 1 1 d .
H16A H 0.6845 0.2508 0.3492 0.061 Uiso 1 1 calc R
H16B H 0.6263 0.4342 0.3376 0.061 Uiso 1 1 calc R
H16C H 0.7904 0.3334 0.2849 0.061 Uiso 1 1 calc R
C17 C 0.6314(13) 0.1298(9) 0.2314(5) 0.048(2) Uani 1 1 d .
H17A H 0.7489 0.1204 0.2044 0.072 Uiso 1 1 calc R
H17B H 0.5601 0.1088 0.1990 0.072 Uiso 1 1 calc R
H17C H 0.6281 0.0539 0.2696 0.072 Uiso 1 1 calc R
C18 C 0.7273(10) 0.4507(9) 0.1401(4) 0.0364(19) Uani 1 1 d .
H18 H 0.8148 0.4275 0.1700 0.044 Uiso 1 1 calc R
C19 C 0.7498(10) 0.6038(10) 0.1041(4) 0.044(2) Uani 1 1 d .
H19A H 0.8687 0.5945 0.0788 0.066 Uiso 1 1 calc R
H19B H 0.7198 0.6892 0.1405 0.066 Uiso 1 1 calc R
H19C H 0.6756 0.6262 0.0698 0.066 Uiso 1 1 calc R
C20 C 0.7780(12) 0.3203(10) 0.0811(5) 0.052(2) Uani 1 1 d .
H20A H 0.7041 0.3439 0.0467 0.078 Uiso 1 1 calc R
H20B H 0.7656 0.2197 0.1027 0.078 Uiso 1 1 calc R
H20C H 0.8967 0.3143 0.0562 0.078 Uiso 1 1 calc R
C21 C 0.3869(11) 0.3780(9) 0.1504(4) 0.0339(18) Uani 1 1 d .
H21 H 0.4599 0.2803 0.1247 0.041 Uiso 1 1 calc R
C22 C 0.2290(11) 0.3331(10) 0.1964(4) 0.044(2) Uani 1 1 d .
H22A H 0.1554 0.4264 0.2228 0.066 Uiso 1 1 calc R
H22B H 0.2630 0.2545 0.2304 0.066 Uiso 1 1 calc R
H22C H 0.1671 0.2896 0.1655 0.066 Uiso 1 1 calc R
C23 C 0.3352(11) 0.4906(10) 0.0936(4) 0.042(2) Uani 1 1 d .
H23A H 0.2831 0.4378 0.0618 0.063 Uiso 1 1 calc R
H23B H 0.4361 0.5235 0.0655 0.063 Uiso 1 1 calc R
H23C H 0.2532 0.5829 0.1171 0.063 Uiso 1 1 calc R

loop_
_atom_site_aniso_label
_atom_site_aniso_U_11
_atom_site_aniso_U_22
_atom_site_aniso_U_33
_atom_site_aniso_U_23
_atom_site_aniso_U_13
_atom_site_aniso_U_12
Os 0.01992(14) 0.02338(15) 0.01876(14) 0.00128(10) -0.00342(10) -0.00226(10)
P 0.0277(10) 0.0285(10) 0.0220(10) -0.0008(8) -0.0057(8) 0.0020(8)
N1 0.023(3) 0.028(3) 0.021(3) 0.002(3) -0.005(2) -0.006(3)
N2 0.027(3) 0.026(3) 0.025(3) -0.002(3) -0.003(3) -0.001(3)
N3 0.029(3) 0.031(3) 0.024(3) -0.001(3) -0.005(3) -0.009(3)
N4 0.026(3) 0.031(3) 0.025(3) 0.001(3) -0.005(3) 0.003(3)
N5 0.022(3) 0.028(3) 0.025(3) -0.003(3) -0.004(2) -0.006(3)
N6 0.028(3) 0.032(4) 0.031(4) 0.001(3) -0.010(3) -0.006(3)
B1 0.033(5) 0.035(5) 0.023(5) -0.008(4) -0.005(4) -0.003(4)
C1 0.014(3) 0.029(4) 0.033(4) -0.015(3) -0.001(3) -0.005(3)
C2 0.033(4) 0.032(4) 0.028(4) 0.010(3) -0.005(3) -0.007(3)
C3 0.038(5) 0.033(4) 0.025(4) -0.004(3) -0.011(3) 0.010(4)
C4 0.044(6) 0.046(6) 0.056(7) 0.010(5) -0.017(5) -0.004(5)
C5 0.045(5) 0.049(5) 0.028(5) 0.005(4) -0.003(4) 0.010(4)
C6 0.024(4) 0.027(4) 0.030(4) 0.001(3) -0.010(3) -0.003(3)
C7 0.028(4) 0.033(5) 0.047(5) -0.002(4) -0.011(4) -0.001(3)
C8 0.027(4) 0.032(4) 0.038(5) -0.018(4) -0.005(3) -0.001(3)
C9 0.028(4) 0.033(4) 0.034(4) 0.004(4) 0.003(3) -0.008(3)
C10 0.050(5) 0.040(5) 0.029(5) 0.012(4) 0.006(4) -0.010(4)
C11 0.048(5) 0.043(5) 0.026(4) 0.007(4) -0.003(4) -0.004(4)
C12 0.021(4) 0.031(4) 0.040(5) 0.005(4) -0.007(3) -0.005(3)
C13 0.026(4) 0.041(5) 0.049(5) 0.009(4) -0.016(4) -0.008(4)
C14 0.038(5) 0.037(5) 0.032(4) 0.001(4) -0.020(4) -0.008(4)
C15 0.039(5) 0.038(5) 0.026(4) 0.001(4) -0.010(3) -0.003(4)
C16 0.043(5) 0.040(5) 0.036(5) 0.009(4) -0.014(4) 0.003(4)
C17 0.076(7) 0.032(5) 0.036(5) 0.000(4) -0.022(5) 0.003(4)
C18 0.032(4) 0.042(5) 0.027(4) -0.002(4) -0.001(3) 0.008(4)
C19 0.029(4) 0.058(6) 0.036(5) 0.003(4) 0.007(4) -0.003(4)
C20 0.052(6) 0.048(6) 0.039(5) -0.006(4) 0.006(4) 0.009(5)
C21 0.051(5) 0.028(4) 0.024(4) 0.004(3) -0.015(4) -0.004(4)
C22 0.050(5) 0.050(6) 0.038(5) 0.004(4) -0.020(4) -0.017(4)
C23 0.059(6) 0.041(5) 0.029(5) -0.002(4) -0.020(4) -0.006(4)

loop_
_atom_type_symbol
_atom_type_description
_atom_type_scat_dispersion_real
_atom_type_scat_dispersion_imag
_atom_type_scat_source
C C 0.0033 0.0016 'International Tables Vol C Tables 4.2.6.8 and 6.1.1.4'
H H 0.0000 0.0000 'International Tables Vol C Tables 4.2.6.8 and 6.1.1.4'
B B 0.0013 0.0007 'International Tables Vol C Tables 4.2.6.8 and 6.1.1.4'
N N 0.0061 0.0033 'International Tables Vol C Tables 4.2.6.8 and 6.1.1.4'
P P 0.1023 0.0942 'International Tables Vol C Tables 4.2.6.8 and 6.1.1.4'
Os Os -1.2165 7.6030 'International Tables Vol C Tables 4.2.6.8 and 6.1.1.4'

loop_
_geom_angle_atom_site_label_1
_geom_angle_atom_site_label_2
_geom_angle_atom_site_label_3
_geom_angle
C1 Os N1 87.9(3)
C1 Os N5 106.9(3)
N1 Os N5 85.4(2)
C1 Os N3 164.9(3)
N1 Os N3 81.3(2)
N5 Os N3 82.9(2)
C1 Os P 93.2(2)
N1 Os P 176.16(16)
N5 Os P 97.83(16)
N3 Os P 96.90(16)
C1 Os H01 83(2)
N1 Os H01 97(2)
N5 Os H01 170(2)
N3 Os H01 88(2)
P Os H01 80(2)
C21 P C15 101.6(3)
C21 P C18 104.5(4)
C15 P C18 102.5(4)
C21 P Os 115.6(3)
C15 P Os 112.8(3)
C18 P Os 117.9(3)
C6 N1 N2 106.3(6)
C6 N1 Os 132.3(5)
N2 N1 Os 121.2(4)
C8 N2 N1 109.9(6)
C8 N2 B1 130.1(7)
N1 N2 B1 120.0(6)
C9 N3 N4 106.9(6)
C9 N3 Os 133.5(5)
N4 N3 Os 119.6(4)
C11 N4 N3 109.3(6)
C11 N4 B1 130.6(7)
N3 N4 B1 119.4(6)
C12 N5 N6 105.9(6)
C12 N5 Os 135.1(5)
N6 N5 Os 118.9(4)
C14 N6 N5 109.3(6)
C14 N6 B1 129.4(7)
N5 N6 B1 120.8(6)
N6 B1 N4 108.9(6)
N6 B1 N2 108.9(6)
N4 B1 N2 107.6(6)
N6 B1 H03 110(4)
N4 B1 H03 111(4)
N2 B1 H03 111(4)
C2 C1 Os 173.8(6)
C1 C2 C3 126.0(7)
C1 C2 H2 119(4)
C3 C2 H2 115(4)
C4 C3 C5 121.7(8)
C4 C3 C2 122.7(7)
C5 C3 C2 115.6(7)
C3 C4 H4A 118(6)
C3 C4 H4B 125(8)
H4A C4 H4B 117(9)
C3 C5 H5A 109.5
C3 C5 H5B 109.5
H5A C5 H5B 109.5
C3 C5 H5C 109.5
H5A C5 H5C 109.5
H5B C5 H5C 109.5
N1 C6 C7 110.3(7)
N1 C6 H6 124.9
C7 C6 H6 124.9
C8 C7 C6 105.2(7)
C8 C7 H7 127.4
C6 C7 H7 127.4
N2 C8 C7 108.4(7)
N2 C8 H8 125.8
C7 C8 H8 125.8
N3 C9 C10 109.3(7)
N3 C9 H9 125.4
C10 C9 H9 125.4
C11 C10 C9 105.6(7)
C11 C10 H10 127.2
C9 C10 H10 127.2
N4 C11 C10 108.9(8)
N4 C11 H11 125.5
C10 C11 H11 125.5
N5 C12 C13 111.6(7)
N5 C12 H12 124.2
C13 C12 H12 124.2
C12 C13 C14 104.2(7)
C12 C13 H13 127.9
C14 C13 H13 127.9
N6 C14 C13 108.9(7)
N6 C14 H14 125.5
C13 C14 H14 125.5
C16 C15 C17 110.3(7)
C16 C15 P 112.1(5)
C17 C15 P 118.4(6)
C16 C15 H15 104.9
C17 C15 H15 104.9
P C15 H15 104.9
C15 C16 H16A 109.5
C15 C16 H16B 109.5
H16A C16 H16B 109.5
C15 C16 H16C 109.5
H16A C16 H16C 109.5
H16B C16 H16C 109.5
C15 C17 H17A 109.5
C15 C17 H17B 109.5
H17A C17 H17B 109.5
C15 C17 H17C 109.5
H17A C17 H17C 109.5
H17B C17 H17C 109.5
C19 C18 C20 107.5(6)
C19 C18 P 114.9(5)
C20 C18 P 115.8(6)
C19 C18 H18 105.9
C20 C18 H18 105.9
P C18 H18 105.9
C18 C19 H19A 109.5
C18 C19 H19B 109.5
H19A C19 H19B 109.5
C18 C19 H19C 109.5
H19A C19 H19C 109.5
H19B C19 H19C 109.5
C18 C20 H20A 109.5
C18 C20 H20B 109.5
H20A C20 H20B 109.5
C18 C20 H20C 109.5
H20A C20 H20C 109.5
H20B C20 H20C 109.5
C22 C21 C23 109.5(7)
C22 C21 P 113.0(5)
C23 C21 P 111.8(5)
C22 C21 H21 107.4
C23 C21 H21 107.4
P C21 H21 107.4
C21 C22 H22A 109.5
C21 C22 H22B 109.5
H22A C22 H22B 109.5
C21 C22 H22C 109.5
H22A C22 H22C 109.5
H22B C22 H22C 109.5
C21 C23 H23A 109.5
C21 C23 H23B 109.5
H23A C23 H23B 109.5
C21 C23 H23C 109.5
H23A C23 H23C 109.5
H23B C23 H23C 109.5

loop_
_geom_bond_atom_site_label_1
_geom_bond_atom_site_label_2
_geom_bond_distance
Os C1 1.796(8)
Os N1 2.133(6)
Os N5 2.188(6)
Os N3 2.208(6)
Os P 2.315(2)
Os H01 1.585(10)
P C21 1.853(8)
P C15 1.864(8)
P C18 1.886(8)
N1 C6 1.345(8)
N1 N2 1.357(8)
N2 C8 1.352(9)
N2 B1 1.534(11)
N3 C9 1.331(9)
N3 N4 1.367(8)
N4 C11 1.348(9)
N4 B1 1.533(11)
N5 C12 1.336(8)
N5 N6 1.363(8)
N6 C14 1.343(9)
N6 B1 1.530(10)
B1 H03 1.07(7)
C1 C2 1.354(10)
C2 C3 1.482(10)
C2 H2 1.02(7)
C3 C4 1.379(12)
C3 C5 1.438(10)
C4 H4A 0.90(9)
C4 H4B 0.77(9)
C5 H5A 0.9800
C5 H5B 0.9800
C5 H5C 0.9800
C6 C7 1.391(10)
C6 H6 0.9500
C7 C8 1.370(11)
C7 H7 0.9500
C8 H8 0.9500
C9 C10 1.413(11)
C9 H9 0.9500
C10 C11 1.349(12)
C10 H10 0.9500
C11 H11 0.9500
C12 C13 1.375(11)
C12 H12 0.9500
C13 C14 1.380(11)
C13 H13 0.9500
C14 H14 0.9500
C15 C16 1.519(11)
C15 C17 1.524(11)
C15 H15 1.0000
C16 H16A 0.9800
C16 H16B 0.9800
C16 H16C 0.9800
C17 H17A 0.9800
C17 H17B 0.9800
C17 H17C 0.9800
C18 C19 1.521(11)
C18 C20 1.538(11)
C18 H18 1.0000
C19 H19A 0.9800
C19 H19B 0.9800
C19 H19C 0.9800
C20 H20A 0.9800
C20 H20B 0.9800
C20 H20C 0.9800
C21 C22 1.523(11)
C21 C23 1.525(10)
C21 H21 1.0000
C22 H22A 0.9800
C22 H22B 0.9800
C22 H22C 0.9800
C23 H23A 0.9800
C23 H23B 0.9800
C23 H23C 0.9800
